data_4514925
loop_
_publ_author_name
'Jones, Christopher G.'
'Asay, Matthew'
'Kim, Lee Joon'
'Kleinsasser, Jack F.'
'Saha, Ambarneil'
'Fulton, Tyler J.'
'Berkley, Kevin R.'
'Cascio, Duilio'
'Malyutin, Andrey G.'
'Conley, Matthew P.'
'Stoltz, Brian M.'
'Lavallo, Vincent'
'Rodr\'iguez, Jos\'e A'
'Nelson, Hosea M.'

_publ_section_title
;
 Characterization of Reactive Organometallic Species via MicroED.
;
_journal_issue 9
_journal_name_full 'ACS central science'
_journal_page_first 1507
_journal_page_last 1513
_journal_paper_doi 10.1021/acscentsci.9b00403
_journal_volume 5
_journal_year 2019
_chemical_formula_moiety 'C36 H40 B18 Cl18 O2 P2 Pd2, 2(C4 H8 O)'
_chemical_formula_sum 'C44 H56 B18 Cl18 O2 P2 Pd2'
_chemical_formula_weight 1612.20
_space_group_crystal_system triclinic
_space_group_IT_number 2
_space_group_name_Hall '-P 1'
_space_group_name_H-M_alt 'P -1'
_symmetry_space_group_name_Hall '-P 1'
_symmetry_space_group_name_H-M 'P -1'
_atom_sites_solution_hydrogens geom
_atom_sites_solution_primary direct
_atom_sites_solution_secondary difmap
_audit_creation_method SHELXL-2018/3
_cell_angle_alpha 107.57(3)
_cell_angle_beta 91.15(3)
_cell_angle_gamma 123.19(3)
_cell_formula_units_Z 1
_cell_length_a 13.050(3)
_cell_length_b 12.040(2)
_cell_length_c 13.060(3)
_cell_measurement_reflns_used 3713
_cell_measurement_temperature 293(2)
_cell_measurement_theta_max 0.627
_cell_measurement_theta_min 0.077
_cell_volume 1592.4(10)
_computing_cell_refinement 'XSCALE XDS'
_computing_data_collection TVIPS
_computing_data_reduction XDSCONV
_computing_molecular_graphics ShelxLe
_computing_structure_refinement 'SHELXL-2018/3 (Sheldrick, 2018)'
_computing_structure_solution 'SHELXT 2018/2 (Sheldrick, 2018)'
_diffrn_ambient_temperature 293(2)
_diffrn_detector_area_resol_mean 32
_diffrn_measured_fraction_theta_full 0.809
_diffrn_measured_fraction_theta_max 0.809
_diffrn_measurement_device_type 'Technai F-30'
_diffrn_measurement_method 'continuous rotation'
_diffrn_radiation_type '300 KeV electrons'
_diffrn_radiation_wavelength 0.01969
_diffrn_reflns_av_R_equivalents 0.2173
_diffrn_reflns_av_unetI/netI 0.1456
_diffrn_reflns_Laue_measured_fraction_full 0.809
_diffrn_reflns_Laue_measured_fraction_max 0.809
_diffrn_reflns_limit_h_max 14
_diffrn_reflns_limit_h_min -14
_diffrn_reflns_limit_k_max 13
_diffrn_reflns_limit_k_min -13
_diffrn_reflns_limit_l_max 13
_diffrn_reflns_limit_l_min -13
_diffrn_reflns_number 23883
_diffrn_reflns_point_group_measured_fraction_full 0.809
_diffrn_reflns_point_group_measured_fraction_max 0.809
_diffrn_reflns_theta_full 0.627
_diffrn_reflns_theta_max 0.627
_diffrn_reflns_theta_min 0.077
_diffrn_source 'electron microscope FEG'
_exptl_absorpt_coefficient_mu 0.000
_exptl_absorpt_correction_type none
_exptl_crystal_colour yellow
_exptl_crystal_density_diffrn 1.681
_exptl_crystal_description 'nano prism'
_exptl_crystal_F_000 279
_exptl_crystal_size_max 0.001
_exptl_crystal_size_mid 0.0007
_exptl_crystal_size_min 0.0005
_refine_diff_density_max 0.334
_refine_diff_density_min -0.176
_refine_diff_density_rms 0.055
_refine_ls_extinction_coef 1362(15)
_refine_ls_extinction_expression Fc^*^=kFc[1+0.001xFc^2^\l^3^/sin(2\q)]^-1/4^
_refine_ls_extinction_method 'SHELXL-2018/3 (Sheldrick 2018)'
_refine_ls_goodness_of_fit_ref 1.929
_refine_ls_hydrogen_treatment constr
_refine_ls_matrix_type full
_refine_ls_number_parameters 398
_refine_ls_number_reflns 3713
_refine_ls_number_restraints 557
_refine_ls_restrained_S_all 1.803
_refine_ls_R_factor_all 0.2155
_refine_ls_R_factor_gt 0.1822
_refine_ls_shift/su_max 0.028
_refine_ls_shift/su_mean 0.000
_refine_ls_structure_factor_coef Fsqd
_refine_ls_weighting_details 'w=1/[\s^2^(Fo^2^)+(0.1000P)^2^] where P=(Fo^2^+2Fc^2^)/3'
_refine_ls_weighting_scheme calc
_refine_ls_wR_factor_gt 0.3798
_refine_ls_wR_factor_ref 0.4004
_reflns_Friedel_coverage 0.000
_reflns_number_gt 2839
_reflns_number_total 3713
_reflns_threshold_expression 'I > 2\s(I)'
_cod_data_source_file oc9b00403_si_004.cif
_cod_data_source_block scaled_a
_cod_depositor_comments
;
The following automatic conversions were performed:

'_atom_sites_solution_primary' value 'Direct' changed to 'direct'
according to
/home/data/users/saulius/crontab/automatic-downloads/current/ACS/lib/dictionaries/cif_core.dic
dictionary named 'cif_core.dic' version 2.4.2 from 2011-04-26.

'_atom_sites_solution_secondary' value 'Difmap' changed to 'difmap'
according to
/home/data/users/saulius/crontab/automatic-downloads/current/ACS/lib/dictionaries/cif_core.dic
dictionary named 'cif_core.dic' version 2.4.2 from 2011-04-26.

Automatic conversion script
Id: cif_fix_values 4973 2017-02-22 13:04:09Z antanas 
;
_cod_original_cell_volume 1592.3(8)
_cod_database_code 4514925
_shelx_shelxl_version_number 2018/3
_shelx_space_group_comment
;
The symmetry employed for this shelxl refinement is uniquely defined
by the following loop, which should always be used as a source of
symmetry information in preference to the above space-group names.
They are only intended as comments.
;
_shelx_estimated_absorpt_t_min 0.0
_shelx_estimated_absorpt_t_max 0.0

loop_
_space_group_symop_operation_xyz
'x, y, z'
'-x, -y, -z'

loop_
_atom_site_label
_atom_site_type_symbol
_atom_site_fract_x
_atom_site_fract_y
_atom_site_fract_z
_atom_site_U_iso_or_equiv
_atom_site_adp_type
_atom_site_occupancy
_atom_site_site_symmetry_order
_atom_site_calc_flag
_atom_site_refinement_flags_posn
_atom_site_refinement_flags_adp
_atom_site_disorder_assembly
_atom_site_disorder_group
Pd1 Pd 0.3851(2) 0.7719(3) 0.5036(4) 0.0658(13) Uani 1 1 d . . . .
Cl1 Cl 0.2239(6) 0.5185(6) 0.4640(9) 0.078(2) Uani 1 1 d . . . .
P1 P 0.4101(5) 0.8215(6) 0.6747(8) 0.057(2) Uani 1 1 d . . . .
O1 O 0.3616(14) 0.7198(15) 0.3406(19) 0.088(3) Uani 1 1 d . . . .
C1 C 0.5244(13) 0.9739(15) 0.5312(19) 0.080(5) Uani 1 1 d . . . .
H1A H 0.550898 1.031577 0.609455 0.096 Uiso 1 1 calc R U . .
H1B H 0.596014 0.979420 0.506351 0.096 Uiso 1 1 calc R U . .
B1 B 0.2363(13) 0.5131(15) 0.5903(19) 0.060(3) Uani 1 1 d . . . .
Cl2 Cl 0.5134(5) 0.6006(6) 0.6657(8) 0.078(3) Uani 1 1 d . . . .
C2 C 0.3243(9) 0.6574(11) 0.6956(14) 0.047(3) Uani 1 1 d . . . .
B2 B 0.3670(11) 0.5527(13) 0.6755(17) 0.053(3) Uani 1 1 d . . . .
Cl3 Cl 0.4013(5) 0.7405(6) 0.9254(8) 0.066(2) Uani 1 1 d . . . .
B3 B 0.3188(11) 0.6151(13) 0.7983(16) 0.047(3) Uani 1 1 d . . . .
Cl4 Cl 0.0963(5) 0.6361(6) 0.7121(8) 0.076(3) Uani 1 1 d . . . .
B4 B 0.1852(11) 0.5718(13) 0.7011(16) 0.050(3) Uani 1 1 d . . . .
Cl5 Cl -0.0370(6) 0.2905(7) 0.5469(9) 0.090(3) Uani 1 1 d . . . .
B5 B 0.1079(12) 0.3827(14) 0.6230(19) 0.062(3) Uani 1 1 d . . . .
Cl6 Cl 0.2565(7) 0.2653(7) 0.5127(10) 0.093(3) Uani 1 1 d . . . .
B6 B 0.2402(12) 0.3754(13) 0.6124(19) 0.062(3) Uani 1 1 d . . . .
Cl7 Cl 0.3833(6) 0.4340(7) 0.8469(9) 0.092(3) Uani 1 1 d . . . .
B7 B 0.2935(11) 0.4489(14) 0.7589(18) 0.054(3) Uani 1 1 d . . . .
Cl8 Cl 0.0861(6) 0.4573(7) 0.8782(9) 0.080(3) Uani 1 1 d . . . .
B8 B 0.1644(11) 0.4603(13) 0.7716(17) 0.050(3) Uani 1 1 d . . . .
Cl9 Cl 0.0678(5) 0.1517(6) 0.6992(9) 0.086(3) Uani 1 1 d . . . .
B9 B 0.1503(12) 0.3171(14) 0.6919(19) 0.061(4) Uani 1 1 d . . . .
C3 C 0.3482(10) 0.9156(11) 0.7345(12) 0.050(3) Uani 1 1 d D . . .
C4 C 0.3000(11) 0.9502(13) 0.6697(15) 0.061(4) Uani 1 1 d D . . .
H4 H 0.298562 0.921283 0.594847 0.073 Uiso 1 1 calc R U . .
C5 C 0.2533(13) 1.0255(16) 0.7093(17) 0.067(5) Uani 1 1 d D . . .
H5 H 0.215405 1.043984 0.662098 0.080 Uiso 1 1 calc R U . .
C6 C 0.2624(13) 1.0732(15) 0.8173(13) 0.064(4) Uani 1 1 d D . . .
H6 H 0.238357 1.133812 0.847038 0.077 Uiso 1 1 calc R U . .
C7 C 0.3049(12) 1.0357(13) 0.8825(15) 0.062(4) Uani 1 1 d D . . .
H7 H 0.304477 1.063356 0.957045 0.075 Uiso 1 1 calc R U . .
C8 C 0.3490(12) 0.9577(14) 0.8418(17) 0.063(4) Uani 1 1 d D . . .
H8 H 0.380314 0.932693 0.888553 0.075 Uiso 1 1 calc R U . .
C9 C 0.5655(10) 0.9193(11) 0.7451(12) 0.052(3) Uani 1 1 d D . . .
C10 C 0.6172(10) 1.0170(14) 0.8546(16) 0.068(4) Uani 1 1 d D . . .
H10 H 0.564626 1.025017 0.898582 0.081 Uiso 1 1 calc R U . .
C11 C 0.7387(11) 1.0970(16) 0.8956(17) 0.081(5) Uani 1 1 d D . . .
H11 H 0.771054 1.160994 0.968601 0.097 Uiso 1 1 calc R U . .
C12 C 0.8150(13) 1.0891(15) 0.8366(15) 0.091(6) Uani 1 1 d D . . .
H12 H 0.901192 1.147235 0.867104 0.109 Uiso 1 1 calc R U . .
C13 C 0.7701(11) 0.9989(16) 0.7341(19) 0.087(5) Uani 1 1 d D . . .
H13 H 0.826519 0.995528 0.693142 0.104 Uiso 1 1 calc R U . .
C14 C 0.6490(10) 0.9124(13) 0.6856(15) 0.074(5) Uani 1 1 d D . . .
H14 H 0.620865 0.848300 0.612894 0.088 Uiso 1 1 calc R U . .
C15 C 0.420(2) 0.670(2) 0.275(3) 0.096(5) Uani 1 1 d . . . .
H15A H 0.510286 0.736699 0.301074 0.115 Uiso 1 1 calc R U . .
H15B H 0.394638 0.578390 0.276345 0.115 Uiso 1 1 calc R U . .
C16 C 0.386(2) 0.655(3) 0.172(3) 0.136(8) Uani 1 1 d . . . .
H16A H 0.382342 0.576094 0.118193 0.163 Uiso 1 1 calc R U . .
H16B H 0.443613 0.741776 0.158795 0.163 Uiso 1 1 calc R U . .
C17 C 0.260(2) 0.625(2) 0.166(3) 0.110(6) Uani 1 1 d . . . .
H17A H 0.247774 0.670524 0.122343 0.132 Uiso 1 1 calc R U . .
H17B H 0.195404 0.522588 0.133099 0.132 Uiso 1 1 calc R U . .
C18 C 0.2532(16) 0.6790(17) 0.274(2) 0.090(5) Uani 1 1 d . . . .
H18A H 0.178667 0.606562 0.289784 0.108 Uiso 1 1 calc R U . .
H18B H 0.250362 0.760598 0.285299 0.108 Uiso 1 1 calc R U . .
O20 O 0.880(3) 0.791(4) 0.965(4) 0.175(11) Uani 1 1 d D U A 1
C20 C 0.955(3) 0.771(5) 0.904(4) 0.199(16) Uani 1 1 d D U A 1
H20A H 1.043082 0.842523 0.941944 0.239 Uiso 1 1 calc R U A 1
H20B H 0.935510 0.676824 0.889267 0.239 Uiso 1 1 calc R U A 1
C21 C 0.930(4) 0.785(6) 0.812(4) 0.210(18) Uani 1 1 d D U A 1
H21A H 0.991296 0.881997 0.816517 0.252 Uiso 1 1 calc R U A 1
H21B H 0.936146 0.720656 0.749908 0.252 Uiso 1 1 calc R U A 1
C22 C 0.824(4) 0.756(5) 0.797(4) 0.200(16) Uani 1 1 d D U A 1
H22A H 0.765294 0.657361 0.746522 0.240 Uiso 1 1 calc R U A 1
H22B H 0.822368 0.817485 0.764690 0.240 Uiso 1 1 calc R U A 1
C23 C 0.792(3) 0.774(4) 0.893(3) 0.170(13) Uani 1 1 d D U A 1
H23A H 0.709226 0.691356 0.887542 0.204 Uiso 1 1 calc R U A 1
H23B H 0.791334 0.858044 0.917167 0.204 Uiso 1 1 calc R U A 1

loop_
_atom_site_aniso_label
_atom_site_aniso_U_11
_atom_site_aniso_U_22
_atom_site_aniso_U_33
_atom_site_aniso_U_23
_atom_site_aniso_U_13
_atom_site_aniso_U_12
Pd1 0.0512(15) 0.0368(13) 0.102(4) 0.0277(17) 0.0209(17) 0.0204(11)
Cl1 0.068(4) 0.037(3) 0.085(7) 0.012(4) 0.010(4) 0.010(3)
P1 0.031(3) 0.029(3) 0.109(7) 0.027(3) 0.022(3) 0.015(2)
O1 0.086(7) 0.071(7) 0.108(8) 0.027(7) 0.031(7) 0.048(7)
C1 0.065(8) 0.056(7) 0.129(18) 0.058(9) 0.039(9) 0.031(6)
B1 0.043(6) 0.037(6) 0.085(8) 0.018(6) 0.026(6) 0.016(5)
Cl2 0.041(3) 0.048(3) 0.157(11) 0.047(5) 0.050(4) 0.028(3)
C2 0.038(5) 0.029(4) 0.076(8) 0.023(5) 0.022(5) 0.019(4)
B2 0.035(5) 0.034(6) 0.093(10) 0.028(6) 0.036(6) 0.019(5)
Cl3 0.056(3) 0.043(3) 0.082(7) 0.019(3) 0.014(3) 0.022(3)
B3 0.038(5) 0.028(5) 0.077(8) 0.027(5) 0.025(5) 0.015(4)
Cl4 0.041(3) 0.051(3) 0.145(10) 0.042(4) 0.027(4) 0.030(3)
B4 0.033(5) 0.028(5) 0.092(10) 0.029(6) 0.026(6) 0.015(4)
Cl5 0.050(3) 0.055(4) 0.122(11) 0.020(5) -0.005(4) 0.013(3)
B5 0.037(5) 0.032(6) 0.094(9) 0.014(6) 0.012(5) 0.012(5)
Cl6 0.082(4) 0.046(3) 0.126(10) 0.014(4) 0.054(5) 0.031(3)
B6 0.038(6) 0.025(5) 0.102(9) 0.014(6) 0.027(6) 0.010(5)
Cl7 0.059(3) 0.070(4) 0.178(11) 0.078(6) 0.027(4) 0.040(3)
B7 0.033(5) 0.035(5) 0.101(9) 0.031(6) 0.031(5) 0.021(5)
Cl8 0.070(4) 0.060(4) 0.120(9) 0.043(5) 0.058(5) 0.038(3)
B8 0.029(5) 0.032(5) 0.088(8) 0.027(6) 0.024(5) 0.015(5)
Cl9 0.055(3) 0.040(3) 0.170(12) 0.056(5) 0.040(5) 0.024(3)
B9 0.038(6) 0.031(5) 0.107(12) 0.023(6) 0.027(6) 0.016(5)
C3 0.048(6) 0.035(6) 0.077(11) 0.024(7) 0.019(7) 0.028(5)
C4 0.072(7) 0.067(7) 0.085(12) 0.041(8) 0.042(8) 0.057(7)
C5 0.091(9) 0.093(10) 0.062(12) 0.027(10) 0.013(10) 0.081(9)
C6 0.084(8) 0.069(8) 0.066(12) 0.018(9) 0.022(9) 0.062(8)
C7 0.080(8) 0.054(7) 0.055(12) 0.000(7) 0.005(8) 0.050(6)
C8 0.079(8) 0.065(8) 0.084(11) 0.037(9) 0.031(9) 0.060(7)
C9 0.034(5) 0.039(5) 0.091(10) 0.037(5) 0.027(5) 0.020(4)
C10 0.040(5) 0.062(7) 0.092(11) 0.023(7) 0.018(6) 0.027(5)
C11 0.045(6) 0.080(9) 0.108(14) 0.039(8) 0.014(6) 0.029(6)
C12 0.035(6) 0.054(8) 0.141(15) 0.025(8) 0.025(7) 0.006(6)
C13 0.039(5) 0.076(9) 0.135(15) 0.030(8) 0.032(7) 0.032(6)
C14 0.038(5) 0.049(7) 0.113(13) 0.022(7) 0.033(6) 0.017(5)
C15 0.117(11) 0.076(10) 0.121(15) 0.053(12) 0.062(12) 0.063(10)
C16 0.127(14) 0.136(18) 0.118(15) 0.063(17) 0.062(15) 0.053(14)
C17 0.154(13) 0.082(12) 0.100(12) 0.035(11) 0.038(12) 0.072(12)
C18 0.084(8) 0.057(9) 0.091(12) 0.014(10) 0.015(8) 0.027(8)
O20 0.20(2) 0.23(3) 0.14(3) 0.06(3) 0.048(19) 0.15(2)
C20 0.17(2) 0.29(4) 0.17(4) 0.08(3) 0.06(2) 0.15(3)
C21 0.21(3) 0.32(5) 0.13(4) 0.05(4) 0.05(3) 0.19(3)
C22 0.24(3) 0.32(4) 0.13(3) 0.06(3) 0.07(2) 0.22(3)
C23 0.19(2) 0.23(3) 0.10(3) 0.00(2) 0.028(18) 0.16(2)

loop_
_atom_type_symbol
_atom_type_description
_atom_type_scat_dispersion_real
_atom_type_scat_dispersion_imag
_atom_type_scat_source
C C 0.0000 0.0000 'International Tables Vol C Tables 4.2.6.8 and 6.1.1.4'
H H 0.0000 0.0000 'International Tables Vol C Tables 4.2.6.8 and 6.1.1.4'
B B 0.0000 0.0000 'International Tables Vol C Tables 4.2.6.8 and 6.1.1.4'
O O 0.0000 0.0000 'International Tables Vol C Tables 4.2.6.8 and 6.1.1.4'
P P 0.0000 0.0000 'International Tables Vol C Tables 4.2.6.8 and 6.1.1.4'
Cl Cl 0.0000 0.0000 'International Tables Vol C Tables 4.2.6.8 and 6.1.1.4'
Pd Pd 0.0000 0.0000 'International Tables Vol C Tables 4.2.6.8 and 6.1.1.4'

loop_
_geom_angle_atom_site_label_1
_geom_angle_atom_site_label_2
_geom_angle_atom_site_label_3
_geom_angle
_geom_angle_site_symmetry_1
C1 Pd1 O1 91.5(8) .
C1 Pd1 P1 89.5(7) .
O1 Pd1 P1 178.2(4) .
C1 Pd1 Cl1 175.7(5) .
O1 Pd1 Cl1 86.8(5) .
P1 Pd1 Cl1 92.1(3) .
B1 Cl1 Pd1 101.0(6) .
C9 P1 C3 108.0(7) .
C9 P1 C2 108.4(7) .
C3 P1 C2 107.0(6) .
C9 P1 Pd1 114.2(5) .
C3 P1 Pd1 111.6(6) .
C2 P1 Pd1 107.4(6) .
C15 O1 C18 108(2) .
C15 O1 Pd1 126.2(18) .
C18 O1 Pd1 122.4(14) .
C1 C1 Pd1 107.1(14) 2_676
C2 B1 Cl1 120.3(11) .
C2 B1 B4 55.0(9) .
Cl1 B1 B4 129.5(11) .
C2 B1 B5 111.7(15) .
Cl1 B1 B5 120.1(13) .
B4 B1 B5 63.2(9) .
C2 B1 B2 56.6(9) .
Cl1 B1 B2 128.1(10) .
B4 B1 B2 93.0(14) .
B5 B1 B2 104.0(13) .
C2 B1 B6 108.4(15) .
Cl1 B1 B6 121.4(13) .
B4 B1 B6 104.0(13) .
B5 B1 B6 60.6(8) .
B2 B1 B6 58.3(9) .
B4 C2 B3 73.5(10) .
B4 C2 B1 66.8(9) .
B3 C2 B1 107.4(11) .
B4 C2 B2 107.4(8) .
B3 C2 B2 71.0(10) .
B1 C2 B2 66.9(10) .
B4 C2 P1 126.8(8) .
B3 C2 P1 134.3(11) .
B1 C2 P1 118.2(13) .
B2 C2 P1 123.5(8) .
C2 B2 Cl2 124.4(8) .
C2 B2 B6 111.5(10) .
Cl2 B2 B6 119.7(9) .
C2 B2 B1 56.5(9) .
Cl2 B2 B1 136.2(13) .
B6 B2 B1 61.9(9) .
C2 B2 B7 105.7(10) .
Cl2 B2 B7 116.8(10) .
B6 B2 B7 60.8(9) .
B1 B2 B7 101.8(9) .
C2 B2 B3 53.6(9) .
Cl2 B2 B3 127.2(12) .
B6 B2 B3 102.3(9) .
B1 B2 B3 90.1(9) .
B7 B2 B3 57.3(8) .
C2 B3 Cl3 121.1(9) .
C2 B3 B7 109.8(13) .
Cl3 B3 B7 121.3(12) .
C2 B3 B8 105.7(13) .
Cl3 B3 B8 123.3(12) .
B7 B3 B8 60.7(6) .
C2 B3 B2 55.3(9) .
Cl3 B3 B2 132.3(9) .
B7 B3 B2 60.2(8) .
B8 B3 B2 99.5(10) .
C2 B3 B4 52.7(8) .
Cl3 B3 B4 132.2(9) .
B7 B3 B4 100.9(10) .
B8 B3 B4 57.9(8) .
B2 B3 B4 86.4(11) .
C2 B4 Cl4 124.2(8) .
C2 B4 B1 58.1(9) .
Cl4 B4 B1 131.1(14) .
C2 B4 B8 107.3(10) .
Cl4 B4 B8 119.4(9) .
B1 B4 B8 101.2(10) .
C2 B4 B5 110.3(10) .
Cl4 B4 B5 117.9(9) .
B1 B4 B5 58.6(9) .
B8 B4 B5 61.0(9) .
C2 B4 B3 53.8(9) .
Cl4 B4 B3 132.8(12) .
B1 B4 B3 90.5(10) .
B8 B4 B3 58.5(8) .
B5 B4 B3 101.7(9) .
B9 B5 Cl5 122.3(9) .
B9 B5 B1 110.9(10) .
Cl5 B5 B1 121.4(15) .
B9 B5 B6 55.5(10) .
Cl5 B5 B6 135.7(14) .
B1 B5 B6 61.3(8) .
B9 B5 B8 56.4(11) .
Cl5 B5 B8 129.8(11) .
B1 B5 B8 98.7(11) .
B6 B5 B8 88.2(12) .
B9 B5 B4 109.5(14) .
Cl5 B5 B4 117.6(9) .
B1 B5 B4 58.2(8) .
B6 B5 B4 101.0(9) .
B8 B5 B4 57.9(9) .
B9 B6 Cl6 120.3(9) .
B9 B6 B2 113.2(15) .
Cl6 B6 B2 118.8(9) .
B9 B6 B5 57.1(10) .
Cl6 B6 B5 129.3(14) .
B2 B6 B5 103.2(9) .
B9 B6 B7 57.1(11) .
Cl6 B6 B7 132.1(12) .
B2 B6 B7 61.4(9) .
B5 B6 B7 91.5(12) .
B9 B6 B1 109.3(10) .
Cl6 B6 B1 120.7(15) .
B2 B6 B1 59.8(9) .
B5 B6 B1 58.0(8) .
B7 B6 B1 100.9(11) .
B9 B7 Cl7 122.4(10) .
B9 B7 B3 113.1(10) .
Cl7 B7 B3 115.8(12) .
B9 B7 B8 57.2(8) .
Cl7 B7 B8 132.1(14) .
B3 B7 B8 60.4(6) .
B9 B7 B6 55.5(11) .
Cl7 B7 B6 132.4(9) .
B3 B7 B6 103.9(11) .
B8 B7 B6 89.4(11) .
B9 B7 B2 108.5(15) .
Cl7 B7 B2 119.8(8) .
B3 B7 B2 62.5(8) .
B8 B7 B2 100.9(10) .
B6 B7 B2 57.8(9) .
B9 B8 Cl8 121.3(9) .
B9 B8 B4 112.0(15) .
Cl8 B8 B4 118.4(8) .
B9 B8 B3 111.3(9) .
Cl8 B8 B3 116.8(13) .
B4 B8 B3 63.5(8) .
B9 B8 B7 56.7(8) .
Cl8 B8 B7 130.1(13) .
B4 B8 B7 103.6(9) .
B3 B8 B7 58.9(6) .
B9 B8 B5 55.9(11) .
Cl8 B8 B5 131.8(9) .
B4 B8 B5 61.1(10) .
B3 B8 B5 105.3(11) .
B7 B8 B5 90.9(11) .
B6 B9 B5 67.3(12) .
B6 B9 B7 67.5(10) .
B5 B9 B7 103.9(10) .
B6 B9 B8 101.9(10) .
B5 B9 B8 67.7(10) .
B7 B9 B8 66.1(9) .
B6 B9 Cl9 129.8(12) .
B5 B9 Cl9 130.2(11) .
B7 B9 Cl9 125.9(13) .
B8 B9 Cl9 128.2(13) .
C4 C3 C8 118.2(12) .
C4 C3 P1 117.8(11) .
C8 C3 P1 124.0(9) .
C3 C4 C5 121.8(15) .
C6 C5 C4 118.6(14) .
C7 C6 C5 120.6(13) .
C6 C7 C8 120.1(16) .
C3 C8 C7 120.4(15) .
C14 C9 C10 116.3(12) .
C14 C9 P1 117.4(11) .
C10 C9 P1 125.9(8) .
C11 C10 C9 120.7(13) .
C12 C11 C10 121.4(17) .
C11 C12 C13 119.6(15) .
C12 C13 C14 123.5(14) .
C13 C14 C9 118.4(15) .
C16 C15 O1 109(2) .
C15 C16 C17 103(2) .
C18 C17 C16 107(2) .
C17 C18 O1 105.7(19) .
C20 O20 C23 105(5) .
C21 C20 O20 105(3) .
C22 C21 C20 109(2) .
C21 C22 C23 109(2) .
C22 C23 O20 106(3) .

loop_
_geom_bond_atom_site_label_1
_geom_bond_atom_site_label_2
_geom_bond_distance
_geom_bond_site_symmetry_2
Pd1 C1 1.988(12) .
Pd1 O1 1.99(2) .
Pd1 P1 2.100(10) .
Pd1 Cl1 2.445(6) .
Cl1 B1 1.68(2) .
P1 C9 1.732(14) .
P1 C3 1.744(13) .
P1 C2 1.774(11) .
O1 C15 1.38(3) .
O1 C18 1.39(3) .
C1 C1 1.48(3) 2_676
B1 C2 1.59(2) .
B1 B4 1.73(3) .
B1 B5 1.73(2) .
B1 B2 1.76(3) .
B1 B6 1.79(2) .
Cl2 B2 1.687(12) .
C2 B4 1.538(15) .
C2 B3 1.56(2) .
C2 B2 1.595(15) .
B2 B6 1.729(17) .
B2 B7 1.79(2) .
B2 B3 1.83(2) .
Cl3 B3 1.68(2) .
B3 B7 1.740(16) .
B3 B8 1.767(15) .
B3 B4 1.85(2) .
Cl4 B4 1.699(13) .
B4 B8 1.75(2) .
B4 B5 1.813(19) .
Cl5 B5 1.660(18) .
B5 B9 1.62(3) .
B5 B6 1.781(19) .
B5 B8 1.81(3) .
Cl6 B6 1.666(19) .
B6 B9 1.59(3) .
B6 B7 1.78(3) .
Cl7 B7 1.738(19) .
B7 B9 1.62(2) .
B7 B8 1.771(16) .
Cl8 B8 1.741(19) .
B8 B9 1.63(2) .
Cl9 B9 1.705(14) .
C3 C4 1.328(15) .
C3 C8 1.336(15) .
C4 C5 1.340(15) .
C5 C6 1.328(16) .
C6 C7 1.314(16) .
C7 C8 1.342(15) .
C9 C14 1.377(15) .
C9 C10 1.400(16) .
C10 C11 1.308(16) .
C11 C12 1.299(16) .
C12 C13 1.307(18) .
C13 C14 1.320(17) .
C15 C16 1.33(4) .
C16 C17 1.47(3) .
C17 C18 1.38(3) .
O20 C20 1.35(4) .
O20 C23 1.36(4) .
C20 C21 1.33(4) .
C21 C22 1.22(4) .
C22 C23 1.33(4) .
